data_7132475
loop_
_publ_author_name
'Balaraju, Muntha'
'Kommu, Nagarjuna'
'Vangara, Srinivas'
'Sahoo, Aswini K.'
'Thaltiri, Vikranth'
'Sahoo, Akhila K.'

_publ_section_title
;
 Synthetic manifestation of trinitro-pyrazolo-2<i>H</i>-1,2,3-triazoles
 (TNPT) as insensitive energetic materials.
;
_journal_issue 7
_journal_name_full 'Chemical communications (Cambridge, England)'
_journal_page_first 827
_journal_page_last 830
_journal_paper_doi 10.1039/d3cc05116a
_journal_volume 60
_journal_year 2024
_chemical_formula_moiety 'C5 H N8 O6, H4 N'
_chemical_formula_sum 'C5 H5 N9 O6'
_chemical_formula_weight 287.15
_space_group_crystal_system triclinic
_space_group_IT_number 2
_space_group_name_Hall '-P 1'
_space_group_name_H-M_alt 'P -1'
_symmetry_Int_Tables_number 2
_atom_sites_solution_primary iterative
_audit_creation_date 2023-11-08
_audit_creation_method
;
Olex2 1.3-ac4
(compiled 2019.04.23 svn.r3594 for Rigaku Oxford Diffraction, GUI svn.r5739)
;
_audit_update_record
;
2023-11-13 deposited with the CCDC.	2023-12-12 downloaded from the CCDC.
;
_cell_angle_alpha 107.311(4)
_cell_angle_beta 99.537(5)
_cell_angle_gamma 102.736(4)
_cell_formula_units_Z 2
_cell_length_a 5.1838(8)
_cell_length_b 9.1275(12)
_cell_length_c 12.3907(18)
_cell_measurement_reflns_used 9919
_cell_measurement_temperature 107(2)
_cell_measurement_theta_max 2.44
_cell_measurement_theta_min 33.15
_cell_volume 528.83(13)
_computing_cell_refinement 'SAINT V8.40A (?, 2016)'
_computing_data_collection 'Bruker APEX3'
_computing_data_reduction 'SAINT V8.40A (?, 2016)'
_computing_molecular_graphics 'Olex2 (Dolomanov et al., 2009)'
_computing_publication_material 'Olex2 (Dolomanov et al., 2009)'
_computing_structure_refinement 'olex2.refine (Bourhis et al., 2015)'
_computing_structure_solution 'olex2.solve (Bourhis et al., 2015)'
_diffrn_ambient_temperature 107.0
_diffrn_measured_fraction_theta_full 0.9943
_diffrn_measured_fraction_theta_max 0.9943
_diffrn_measurement_device_type 'Bruker APEX-II CCD'
_diffrn_measurement_method '\f and \w scans'
_diffrn_radiation_type 'Mo K\a'
_diffrn_radiation_wavelength 0.71073
_diffrn_reflns_av_R_equivalents 0.0523
_diffrn_reflns_av_unetI/netI 0.0318
_diffrn_reflns_limit_h_max 7
_diffrn_reflns_limit_h_min -7
_diffrn_reflns_limit_k_max 14
_diffrn_reflns_limit_k_min -14
_diffrn_reflns_limit_l_max 19
_diffrn_reflns_limit_l_min -19
_diffrn_reflns_number 30771
_diffrn_reflns_theta_full 33.2020
_diffrn_reflns_theta_max 33.20
_diffrn_reflns_theta_min 2.44
_diffrn_standards_number 0
_exptl_absorpt_coefficient_mu 0.163
_exptl_absorpt_correction_T_max 0.7465
_exptl_absorpt_correction_T_min 0.7020
_exptl_absorpt_correction_type multi-scan
_exptl_absorpt_process_details
;
SADABS 2016/2: Krause, L., Herbst-Irmer, R., Sheldrick G.M. & Stalke D.,
 J. Appl. Cryst. 48 (2015) 3-10 
_exptl_special_details 
;
_exptl_crystal_colour Yellow
_exptl_crystal_density_diffrn 1.8032
_exptl_crystal_description PLATE
_exptl_crystal_F_000 292.1784
_exptl_crystal_size_max 0.177
_exptl_crystal_size_mid 0.143
_exptl_crystal_size_min 0.068
_refine_diff_density_max 0.4794
_refine_diff_density_min -0.2731
_refine_diff_density_rms 0.0599
_refine_ls_d_res_high 0.6490
_refine_ls_d_res_low 8.3487
_refine_ls_goodness_of_fit_ref 1.0514
_refine_ls_hydrogen_treatment refall
_refine_ls_matrix_type full
_refine_ls_number_constraints 0
_refine_ls_number_parameters 201
_refine_ls_number_reflns 3999
_refine_ls_number_restraints 0
_refine_ls_restrained_S_all 1.0514
_refine_ls_R_factor_all 0.0366
_refine_ls_R_factor_gt 0.0328
_refine_ls_shift/su_max 0.0000
_refine_ls_shift/su_mean 0.0000
_refine_ls_structure_factor_coef Fsqd
_refine_ls_weighting_details 'w=1/[\s^2^(Fo^2^)+(0.0407P)^2^+0.1801P] where P=(Fo^2^+2Fc^2^)/3'
_refine_ls_weighting_scheme calc
_refine_ls_wR_factor_gt 0.0869
_refine_ls_wR_factor_ref 0.0904
_reflns_Friedel_coverage 0.0
_reflns_limit_h_max 7
_reflns_limit_h_min -7
_reflns_limit_k_max 13
_reflns_limit_k_min -14
_reflns_limit_l_max 19
_reflns_limit_l_min 0
_reflns_number_gt 3603
_reflns_number_total 3999
_reflns_threshold_expression I>=2u(I)
_cod_data_source_file d3cc05116a3.cif
_cod_data_source_block 11
_cod_depositor_comments 'Adding full bibliography for 7132470--7132475.cif.'
_cod_database_code 7132475
_olex2_refinement_description
;
;
_olex2_submission_special_instructions 'No special instructions were received'

loop_
_space_group_symop_id
_space_group_symop_operation_xyz
1 x,y,z
2 -x,-y,-z

loop_
_atom_site_label
_atom_site_type_symbol
_atom_site_fract_x
_atom_site_fract_y
_atom_site_fract_z
_atom_site_U_iso_or_equiv
_atom_site_adp_type
_atom_site_occupancy
_atom_site_refinement_flags_posn
O2 O 0.05996(13) -0.00896(7) 0.18974(5) 0.01497(12) Uani 1.000000 .
O1 O -0.23730(12) 0.03493(7) 0.06621(5) 0.01549(12) Uani 1.000000 .
O4 O 0.96460(13) 0.52411(8) 0.31345(6) 0.01956(13) Uani 1.000000 .
O6 O 0.72074(14) 0.12477(8) 0.62758(6) 0.01988(13) Uani 1.000000 .
O3 O 0.86552(14) 0.62117(8) 0.17597(6) 0.01919(13) Uani 1.000000 .
O5 O 0.40986(16) 0.24997(10) 0.62593(6) 0.02439(15) Uani 1.000000 .
N6 N -0.01210(13) 0.07349(8) 0.13493(6) 0.01130(12) Uani 1.000000 .
N5 N 0.45870(14) 0.26570(8) 0.41404(6) 0.01222(12) Uani 1.000000 .
N3 N 0.55587(13) 0.25114(8) 0.32014(6) 0.01077(12) Uani 1.000000 .
N1 N 0.13067(14) 0.30214(8) 0.07754(6) 0.01219(12) Uani 1.000000 .
N7 N 0.80781(14) 0.53029(8) 0.23005(6) 0.01325(12) Uani 1.000000 .
N2 N 0.35607(14) 0.42481(8) 0.10230(6) 0.01250(12) Uani 1.000000 .
N8 N 0.58148(15) 0.19565(9) 0.58402(6) 0.01507(13) Uani 1.000000 .
N4 N 0.77025(15) 0.19193(10) 0.31790(7) 0.01673(14) Uani 1.000000 .
N9 N 0.63819(15) 0.24900(9) 0.89849(6) 0.01405(13) Uani 1.000000 .
C2 C 0.43689(15) 0.29273(9) 0.22708(6) 0.01022(12) Uani 1.000000 .
C1 C 0.17967(15) 0.22217(9) 0.15030(6) 0.01065(12) Uani 1.000000 .
C4 C 0.62330(16) 0.21106(9) 0.47573(6) 0.01200(13) Uani 1.000000 .
C3 C 0.53849(15) 0.41914(9) 0.19054(6) 0.01117(13) Uani 1.000000 .
C5 C 0.81704(17) 0.16527(11) 0.41805(8) 0.01703(15) Uani 1.000000 .
H5 H 0.959(3) 0.1228(19) 0.4415(14) 0.034(4) Uiso 1.000000 .
H9a H 0.498(3) 0.1805(19) 0.9050(14) 0.032(4) Uiso 1.000000 .
H9b H 0.793(3) 0.2605(18) 0.9533(14) 0.029(4) Uiso 1.000000 .
H9c H 0.612(3) 0.345(2) 0.9063(14) 0.033(4) Uiso 1.000000 .
H9d H 0.667(3) 0.2116(17) 0.8266(13) 0.026(3) Uiso 1.000000 .

loop_
_atom_site_aniso_label
_atom_site_aniso_U_11
_atom_site_aniso_U_22
_atom_site_aniso_U_33
_atom_site_aniso_U_12
_atom_site_aniso_U_13
_atom_site_aniso_U_23
O2 0.0173(3) 0.0129(2) 0.0175(3) 0.0057(2) 0.0039(2) 0.0084(2)
O1 0.0106(2) 0.0169(3) 0.0153(3) 0.0003(2) -0.0010(2) 0.0052(2)
O4 0.0148(3) 0.0189(3) 0.0206(3) 0.0002(2) -0.0042(2) 0.0087(2)
O6 0.0230(3) 0.0193(3) 0.0153(3) 0.0006(2) -0.0017(2) 0.0106(2)
O3 0.0181(3) 0.0194(3) 0.0203(3) -0.0004(2) 0.0048(2) 0.0114(2)
O5 0.0264(3) 0.0333(4) 0.0159(3) 0.0092(3) 0.0107(3) 0.0087(3)
N6 0.0114(3) 0.0111(3) 0.0111(3) 0.0030(2) 0.0024(2) 0.0037(2)
N5 0.0130(3) 0.0143(3) 0.0097(3) 0.0036(2) 0.0034(2) 0.0045(2)
N3 0.0100(3) 0.0143(3) 0.0095(2) 0.0042(2) 0.0025(2) 0.0057(2)
N1 0.0120(3) 0.0121(3) 0.0123(3) 0.0026(2) 0.0012(2) 0.0056(2)
N7 0.0121(3) 0.0126(3) 0.0137(3) 0.0016(2) 0.0021(2) 0.0046(2)
N2 0.0125(3) 0.0121(3) 0.0124(3) 0.0022(2) 0.0012(2) 0.0056(2)
N8 0.0159(3) 0.0160(3) 0.0100(3) -0.0012(2) 0.0007(2) 0.0052(2)
N4 0.0145(3) 0.0267(4) 0.0171(3) 0.0117(3) 0.0071(2) 0.0132(3)
N9 0.0135(3) 0.0144(3) 0.0149(3) 0.0038(2) 0.0026(2) 0.0067(2)
C2 0.0102(3) 0.0114(3) 0.0093(3) 0.0031(2) 0.0014(2) 0.0046(2)
C1 0.0100(3) 0.0107(3) 0.0108(3) 0.0021(2) 0.0015(2) 0.0044(2)
C4 0.0120(3) 0.0136(3) 0.0092(3) 0.0006(2) 0.0015(2) 0.0050(2)
C3 0.0103(3) 0.0111(3) 0.0113(3) 0.0015(2) 0.0014(2) 0.0047(2)
C5 0.0133(3) 0.0260(4) 0.0179(3) 0.0084(3) 0.0049(3) 0.0139(3)

loop_
_atom_type_symbol
_atom_type_scat_dispersion_real
_atom_type_scat_dispersion_imag
_atom_type_scat_Cromer_Mann_a1
_atom_type_scat_Cromer_Mann_a2
_atom_type_scat_Cromer_Mann_a3
_atom_type_scat_Cromer_Mann_a4
_atom_type_scat_Cromer_Mann_b1
_atom_type_scat_Cromer_Mann_b2
_atom_type_scat_Cromer_Mann_b3
_atom_type_scat_Cromer_Mann_b4
_atom_type_scat_Cromer_Mann_c
_atom_type_scat_source
_atom_type_scat_dispersion_source
H 0.00000 0.00000 0.49300 0.32291 0.14019 0.04081 10.51090 26.12570 3.14236 57.79970 0.0030380000826 'International Tables Volume C Table 6.1.1.4 (pp. 500-502)' 'Henke, Gullikson and Davis, At. Data and Nucl. Data Tables, 1993, 54, 2'
C 0.00347 0.00161 2.31000 1.02000 1.58860 0.86500 20.84390 10.20750 0.56870 51.65120 0.215599998832 'International Tables Volume C Table 6.1.1.4 (pp. 500-502)' 'Henke, Gullikson and Davis, At. Data and Nucl. Data Tables, 1993, 54, 2'
O 0.01158 0.00611 3.04850 2.28680 1.54630 0.86700 13.27710 5.70110 0.32390 32.90890 0.250800013542 'International Tables Volume C Table 6.1.1.4 (pp. 500-502)' 'Henke, Gullikson and Davis, At. Data and Nucl. Data Tables, 1993, 54, 2'
N 0.00653 0.00323 12.21260 3.13220 2.01250 1.16630 0.00570 9.89330 28.99750 0.58260 -11.5290002823 'International Tables Volume C Table 6.1.1.4 (pp. 500-502)' 'Henke, Gullikson and Davis, At. Data and Nucl. Data Tables, 1993, 54, 2'

loop_
_geom_angle_atom_site_label_1
_geom_angle_atom_site_label_2
_geom_angle_atom_site_label_3
_geom_angle
_geom_angle_site_symmetry_1
_geom_angle_site_symmetry_3
_geom_angle_publ_flag
O1 N6 O2 124.06(7) . . ?
C1 N6 O2 117.83(6) . . ?
C1 N6 O1 118.10(6) . . ?
C4 N5 N3 101.64(6) . . ?
N4 N3 N5 116.24(6) . . ?
C2 N3 N5 121.80(6) . . ?
C2 N3 N4 121.95(6) . . ?
C1 N1 N2 107.35(6) . . ?
O3 N7 O4 125.07(7) . . ?
C3 N7 O4 117.28(7) . . ?
C3 N7 O3 117.62(7) . . ?
C3 N2 N1 107.47(6) . . ?
O5 N8 O6 124.33(7) . . ?
C4 N8 O6 116.54(7) . . ?
C4 N8 O5 119.11(7) . . ?
C5 N4 N3 103.83(7) . . ?
H9b N9 H9a 109.5(14) . . ?
H9c N9 H9a 113.1(14) . . ?
H9c N9 H9b 109.8(14) . . ?
H9d N9 H9a 109.6(14) . . ?
H9d N9 H9b 108.6(13) . . ?
H9d N9 H9c 106.0(13) . . ?
C1 C2 N3 129.05(7) . . ?
C3 C2 N3 129.63(7) . . ?
C3 C2 C1 101.26(6) . . ?
N1 C1 N6 119.93(6) . . ?
C2 C1 N6 127.78(7) . . ?
C2 C1 N1 111.97(6) . . ?
N8 C4 N5 121.05(7) . . ?
C5 C4 N5 111.30(7) . . ?
C5 C4 N8 127.54(7) . . ?
N2 C3 N7 119.60(7) . . ?
C2 C3 N7 128.33(7) . . ?
C2 C3 N2 111.93(7) . . ?
C4 C5 N4 106.99(7) . . ?
H5 C5 N4 123.4(9) . . ?
H5 C5 C4 129.6(9) . . ?

loop_
_geom_bond_atom_site_label_1
_geom_bond_atom_site_label_2
_geom_bond_distance
_geom_bond_site_symmetry_2
_geom_bond_publ_flag
O2 N6 1.2293(8) . ?
O1 N6 1.2340(9) . ?
O4 N7 1.2281(9) . ?
O6 N8 1.2311(10) . ?
O3 N7 1.2306(9) . ?
O5 N8 1.2253(10) . ?
N6 C1 1.4334(10) . ?
N5 N3 1.3254(9) . ?
N5 C4 1.3264(10) . ?
N3 N4 1.3394(9) . ?
N3 C2 1.4079(9) . ?
N1 N2 1.3465(9) . ?
N1 C1 1.3446(9) . ?
N7 C3 1.4393(10) . ?
N2 C3 1.3435(10) . ?
N8 C4 1.4362(10) . ?
N4 C5 1.3282(10) . ?
N9 H9a 0.882(16) . ?
N9 H9b 0.924(16) . ?
N9 H9c 0.899(16) . ?
N9 H9d 0.904(15) . ?
C2 C1 1.3907(10) . ?
C2 C3 1.3913(10) . ?
C4 C5 1.3925(11) . ?
C5 H5 0.950(16) . ?

loop_
_geom_hbond_atom_site_label_D
_geom_hbond_atom_site_label_H
_geom_hbond_atom_site_label_A
_geom_hbond_distance_DH
_geom_hbond_distance_HA
_geom_hbond_distance_DA
_geom_hbond_angle_DHA
_geom_hbond_site_symmetry_A
N9 H9a O1 0.882(16) 2.285(16) 3.1349(10) 161.9(14) 2_556
N9 H9b N1 0.924(16) 2.012(16) 2.9345(10) 175.9(14) 1_656
N9 H9c N2 0.899(16) 2.103(16) 2.9738(11) 162.8(14) 2_666
